data_7118528
loop_
_publ_author_name
'Hadlington, Terrance J.'
'Abdalla, Joseph A. B.'
'Tirfoin, R\'emi'
'Aldridge, Simon'
'Jones, Cameron'

_publ_section_title
;
 Stabilization of a two-coordinate, acyclic diaminosilylene (ADASi):
 completion of the series of isolable diaminotetrylenes, :E(NR2)2 (E =
 group 14 element).
;
_journal_issue 8
_journal_name_full 'Chemical communications (Cambridge, England)'
_journal_page_first 1717
_journal_page_last 1720
_journal_paper_doi 10.1039/c5cc09673a
_journal_volume 52
_journal_year 2016
_chemical_formula_sum 'C58 H90 B2 N6 Si2 Sn'
_chemical_formula_weight 1067.85
_chemical_name_systematic
; 
 ? 
;
_space_group_IT_number 15
_symmetry_cell_setting monoclinic
_symmetry_space_group_name_Hall '-C 2yc'
_symmetry_space_group_name_H-M 'C 1 2/c 1'
_atom_sites_solution_hydrogens geom
_atom_sites_solution_primary direct
_atom_sites_solution_secondary difmap
_audit_creation_method SHELXL-97
_audit_update_record
;
2015-11-23 deposited with the CCDC.
2015-12-03 downloaded from the CCDC.
;
_cell_angle_alpha 90.00
_cell_angle_beta 98.06(3)
_cell_angle_gamma 90.00
_cell_formula_units_Z 4
_cell_length_a 26.444(5)
_cell_length_b 12.059(2)
_cell_length_c 18.181(4)
_cell_measurement_temperature 100(2)
_cell_volume 5740(2)
_computing_cell_refinement 'XDS (Kabsch, 1993)'
_computing_data_collection 'Blu-Ice (McPhillips, 2002)'
_computing_data_reduction 'XDS (Kabsch, 1993)'
_computing_molecular_graphics X-Seed
_computing_publication_material CifTAB
_computing_structure_refinement 'SHELXL-97 (Sheldrick, 1997)'
_computing_structure_solution 'SHELXS-97 (Sheldrick, 1990)'
_diffrn_ambient_temperature 100(2)
_diffrn_measured_fraction_theta_full 0.982
_diffrn_measured_fraction_theta_max 0.982
_diffrn_measurement_device_type 'ADSC Quantum 210r'
_diffrn_radiation_source 'Australian Synchrotron'
_diffrn_radiation_type Synchrotron
_diffrn_radiation_wavelength 0.71080
_diffrn_reflns_av_R_equivalents 0.0321
_diffrn_reflns_av_sigmaI/netI 0.0235
_diffrn_reflns_limit_h_max 34
_diffrn_reflns_limit_h_min -32
_diffrn_reflns_limit_k_max 15
_diffrn_reflns_limit_k_min -15
_diffrn_reflns_limit_l_max 23
_diffrn_reflns_limit_l_min -23
_diffrn_reflns_number 23997
_diffrn_reflns_theta_full 27.50
_diffrn_reflns_theta_max 27.50
_diffrn_reflns_theta_min 3.01
_exptl_absorpt_coefficient_mu 0.528
_exptl_absorpt_correction_T_max 0.941
_exptl_absorpt_correction_T_min 0.900
_exptl_absorpt_correction_type multi-scan
_exptl_absorpt_process_details XDS
_exptl_crystal_colour red-orange'
_exptl_crystal_density_diffrn 1.236
_exptl_crystal_density_method 'not measured'
_exptl_crystal_description block
_exptl_crystal_F_000 2272
_exptl_crystal_size_max 0.20
_exptl_crystal_size_mid 0.20
_exptl_crystal_size_min 0.10
_refine_diff_density_max 0.512
_refine_diff_density_min -0.990
_refine_diff_density_rms 0.070
_refine_ls_extinction_method none
_refine_ls_goodness_of_fit_ref 1.068
_refine_ls_hydrogen_treatment mixed
_refine_ls_matrix_type full
_refine_ls_number_parameters 331
_refine_ls_number_reflns 6469
_refine_ls_number_restraints 0
_refine_ls_restrained_S_all 1.068
_refine_ls_R_factor_all 0.0359
_refine_ls_R_factor_gt 0.0336
_refine_ls_shift/su_max 0.001
_refine_ls_shift/su_mean 0.000
_refine_ls_structure_factor_coef Fsqd
_refine_ls_weighting_details 'calc w=1/[\s^2^(Fo^2^)+(0.0462P)^2^+8.9792P] where P=(Fo^2^+2Fc^2^)/3'
_refine_ls_weighting_scheme calc
_refine_ls_wR_factor_gt 0.0861
_refine_ls_wR_factor_ref 0.0876
_reflns_number_gt 6031
_reflns_number_total 6469
_reflns_threshold_expression >2sigma(I)
_cod_data_source_file c5cc09673a2.cif
_cod_data_source_block compound2
_cod_original_sg_symbol_H-M C2/c
_cod_database_code 7118528

loop_
_symmetry_equiv_pos_as_xyz
'x, y, z'
'-x, y, -z+1/2'
'x+1/2, y+1/2, z'
'-x+1/2, y+1/2, -z+1/2'
'-x, -y, -z'
'x, -y, z-1/2'
'-x+1/2, -y+1/2, -z'
'x+1/2, -y+1/2, z-1/2'

loop_
_atom_site_label
_atom_site_type_symbol
_atom_site_fract_x
_atom_site_fract_y
_atom_site_fract_z
_atom_site_U_iso_or_equiv
_atom_site_adp_type
_atom_site_occupancy
_atom_site_symmetry_multiplicity
_atom_site_calc_flag
_atom_site_refinement_flags
Sn1 Sn 0.5000 0.670879(13) 0.7500 0.02270(7) Uani 1 2 d S
Si1 Si 0.447284(17) 0.47210(4) 0.64132(2) 0.01662(10) Uani 1 1 d .
N1 N 0.43659(5) 0.56331(12) 0.71120(8) 0.0165(3) Uani 1 1 d .
C1 C 0.33070(6) 0.40556(14) 0.71879(9) 0.0177(3) Uani 1 1 d .
B1 B 0.38876(7) 0.58671(15) 0.73796(10) 0.0156(3) Uani 1 1 d .
N2 N 0.37533(5) 0.68975(12) 0.77325(8) 0.0178(3) Uani 1 1 d .
C2 C 0.34461(6) 0.31715(14) 0.76821(10) 0.0196(3) Uani 1 1 d .
N3 N 0.34366(5) 0.51692(12) 0.74202(8) 0.0175(3) Uani 1 1 d .
C3 C 0.33400(7) 0.20875(14) 0.74337(10) 0.0212(3) Uani 1 1 d .
H3 H 0.3437 0.1481 0.7756 0.025 Uiso 1 1 calc R
C4 C 0.30941(7) 0.18907(15) 0.67226(11) 0.0235(4) Uani 1 1 d .
H4 H 0.3043 0.1150 0.6550 0.028 Uiso 1 1 calc R
C5 C 0.29217(7) 0.27653(15) 0.62620(10) 0.0226(3) Uani 1 1 d .
H5 H 0.2736 0.2618 0.5786 0.027 Uiso 1 1 calc R
C6 C 0.30173(6) 0.38664(14) 0.64892(10) 0.0194(3) Uani 1 1 d .
C7 C 0.36685(7) 0.33866(15) 0.84880(10) 0.0216(3) Uani 1 1 d .
H7 H 0.3815 0.4153 0.8522 0.026 Uiso 1 1 calc R
C8 C 0.32342(8) 0.33404(17) 0.89678(11) 0.0288(4) Uani 1 1 d .
H8A H 0.2981 0.3914 0.8803 0.043 Uiso 1 1 calc R
H8B H 0.3374 0.3469 0.9489 0.043 Uiso 1 1 calc R
H8C H 0.3071 0.2609 0.8917 0.043 Uiso 1 1 calc R
C9 C 0.40925(7) 0.25757(17) 0.87851(11) 0.0273(4) Uani 1 1 d .
H9A H 0.3951 0.1825 0.8792 0.041 Uiso 1 1 calc R
H9B H 0.4238 0.2791 0.9291 0.041 Uiso 1 1 calc R
H9C H 0.4361 0.2591 0.8464 0.041 Uiso 1 1 calc R
C10 C 0.27697(7) 0.48113(15) 0.60074(11) 0.0244(4) Uani 1 1 d .
H10 H 0.3004 0.5465 0.6072 0.029 Uiso 1 1 calc R
C11 C 0.26640(8) 0.45343(18) 0.51763(11) 0.0308(4) Uani 1 1 d .
H11A H 0.2974 0.4232 0.5014 0.046 Uiso 1 1 calc R
H11B H 0.2561 0.5209 0.4894 0.046 Uiso 1 1 calc R
H11C H 0.2389 0.3985 0.5090 0.046 Uiso 1 1 calc R
C12 C 0.22615(8) 0.51452(19) 0.62673(13) 0.0351(5) Uani 1 1 d .
H12A H 0.2047 0.4486 0.6285 0.053 Uiso 1 1 calc R
H12B H 0.2085 0.5685 0.5919 0.053 Uiso 1 1 calc R
H12C H 0.2330 0.5477 0.6763 0.053 Uiso 1 1 calc R
C13 C 0.39832(6) 0.79697(14) 0.77722(9) 0.0176(3) Uani 1 1 d .
C14 C 0.39697(7) 0.86019(15) 0.71143(10) 0.0208(3) Uani 1 1 d .
C15 C 0.41948(7) 0.96463(16) 0.71700(11) 0.0267(4) Uani 1 1 d .
H15 H 0.4198 1.0078 0.6734 0.032 Uiso 1 1 calc R
C16 C 0.44146(8) 1.00717(16) 0.78499(12) 0.0308(4) Uani 1 1 d .
H16 H 0.4568 1.0786 0.7874 0.037 Uiso 1 1 calc R
C17 C 0.44105(8) 0.94603(17) 0.84895(11) 0.0289(4) Uani 1 1 d .
H17 H 0.4554 0.9767 0.8953 0.035 Uiso 1 1 calc R
C18 C 0.41986(7) 0.83960(15) 0.84677(10) 0.0220(3) Uani 1 1 d .
C19 C 0.42174(7) 0.77334(16) 0.91824(10) 0.0247(4) Uani 1 1 d .
H19 H 0.4132 0.6946 0.9045 0.030 Uiso 1 1 calc R
C20 C 0.38249(9) 0.8151(2) 0.96645(12) 0.0359(5) Uani 1 1 d .
H20A H 0.3885 0.8939 0.9776 0.054 Uiso 1 1 calc R
H20B H 0.3859 0.7728 1.0129 0.054 Uiso 1 1 calc R
H20C H 0.3480 0.8053 0.9396 0.054 Uiso 1 1 calc R
C21 C 0.47531(8) 0.7751(2) 0.96372(12) 0.0348(5) Uani 1 1 d .
H21A H 0.5007 0.7553 0.9316 0.052 Uiso 1 1 calc R
H21B H 0.4768 0.7215 1.0045 0.052 Uiso 1 1 calc R
H21C H 0.4826 0.8495 0.9841 0.052 Uiso 1 1 calc R
C22 C 0.37163(8) 0.81520(15) 0.63712(10) 0.0253(4) Uani 1 1 d .
H22 H 0.3827 0.7364 0.6331 0.030 Uiso 1 1 calc R
C23 C 0.31314(8) 0.81647(19) 0.63271(13) 0.0351(5) Uani 1 1 d .
H23A H 0.3029 0.7689 0.6718 0.053 Uiso 1 1 calc R
H23B H 0.2977 0.7889 0.5840 0.053 Uiso 1 1 calc R
H23C H 0.3015 0.8925 0.6395 0.053 Uiso 1 1 calc R
C24 C 0.38639(10) 0.8785(2) 0.57031(11) 0.0373(5) Uani 1 1 d .
H24A H 0.3722 0.9537 0.5695 0.056 Uiso 1 1 calc R
H24B H 0.3727 0.8398 0.5244 0.056 Uiso 1 1 calc R
H24C H 0.4237 0.8827 0.5742 0.056 Uiso 1 1 calc R
C25 C 0.30953(7) 0.57543(15) 0.78043(10) 0.0224(3) Uani 1 1 d .
H25 H 0.2795(10) 0.539(2) 0.7910(13) 0.029(6) Uiso 1 1 d .
C26 C 0.32799(7) 0.67649(15) 0.79871(10) 0.0227(3) Uani 1 1 d .
H26 H 0.3113(9) 0.736(2) 0.8209(13) 0.027(6) Uiso 1 1 d .
C27 C 0.51331(7) 0.49531(16) 0.61854(11) 0.0245(4) Uani 1 1 d .
H27A H 0.5191 0.5750 0.6129 0.037 Uiso 1 1 calc R
H27B H 0.5171 0.4572 0.5720 0.037 Uiso 1 1 calc R
H27C H 0.5383 0.4659 0.6587 0.037 Uiso 1 1 calc R
C28 C 0.44314(7) 0.32162(14) 0.66505(10) 0.0234(3) Uani 1 1 d .
H28A H 0.4574 0.3101 0.7172 0.035 Uiso 1 1 calc R
H28B H 0.4625 0.2779 0.6332 0.035 Uiso 1 1 calc R
H28C H 0.4073 0.2981 0.6572 0.035 Uiso 1 1 calc R
C29 C 0.40438(8) 0.5030(2) 0.55323(11) 0.0308(4) Uani 1 1 d .
H29A H 0.3687 0.4976 0.5618 0.046 Uiso 1 1 calc R
H29B H 0.4107 0.4495 0.5150 0.046 Uiso 1 1 calc R
H29C H 0.4112 0.5782 0.5366 0.046 Uiso 1 1 calc R

loop_
_atom_site_aniso_label
_atom_site_aniso_U_11
_atom_site_aniso_U_22
_atom_site_aniso_U_33
_atom_site_aniso_U_23
_atom_site_aniso_U_13
_atom_site_aniso_U_12
Sn1 0.01275(9) 0.01363(9) 0.04179(12) 0.000 0.00407(7) 0.000
Si1 0.0150(2) 0.0186(2) 0.0168(2) 0.00059(16) 0.00410(16) 0.00023(16)
N1 0.0135(6) 0.0166(6) 0.0196(6) 0.0003(5) 0.0036(5) -0.0006(5)
C1 0.0152(7) 0.0159(7) 0.0232(8) -0.0031(6) 0.0073(6) -0.0018(6)
B1 0.0153(8) 0.0147(8) 0.0169(8) 0.0007(6) 0.0022(6) 0.0007(6)
N2 0.0176(6) 0.0145(6) 0.0220(7) -0.0019(5) 0.0052(5) -0.0004(5)
C2 0.0172(7) 0.0197(8) 0.0232(8) -0.0014(6) 0.0073(6) -0.0023(6)
N3 0.0150(6) 0.0153(6) 0.0230(7) -0.0026(5) 0.0061(5) -0.0006(5)
C3 0.0216(8) 0.0166(8) 0.0267(8) 0.0014(6) 0.0078(6) -0.0011(6)
C4 0.0238(8) 0.0176(8) 0.0307(9) -0.0048(7) 0.0090(7) -0.0038(6)
C5 0.0213(8) 0.0226(9) 0.0243(8) -0.0046(7) 0.0044(6) -0.0034(7)
C6 0.0158(7) 0.0198(8) 0.0232(8) -0.0020(6) 0.0045(6) -0.0010(6)
C7 0.0206(8) 0.0218(8) 0.0229(8) 0.0001(6) 0.0045(6) -0.0024(6)
C8 0.0278(9) 0.0350(10) 0.0251(9) -0.0038(8) 0.0094(7) -0.0056(8)
C9 0.0270(9) 0.0267(9) 0.0278(9) 0.0032(7) 0.0027(7) 0.0008(7)
C10 0.0224(8) 0.0211(8) 0.0283(9) 0.0005(7) -0.0012(7) -0.0015(7)
C11 0.0303(10) 0.0331(10) 0.0276(9) 0.0010(8) -0.0010(7) -0.0024(8)
C12 0.0268(10) 0.0354(11) 0.0420(11) -0.0055(9) 0.0010(8) 0.0091(8)
C13 0.0158(7) 0.0140(7) 0.0233(8) -0.0027(6) 0.0045(6) 0.0003(6)
C14 0.0197(8) 0.0183(8) 0.0250(8) 0.0000(7) 0.0050(6) 0.0038(6)
C15 0.0286(9) 0.0205(8) 0.0326(9) 0.0036(7) 0.0097(7) 0.0005(7)
C16 0.0341(10) 0.0190(8) 0.0404(11) -0.0032(8) 0.0090(8) -0.0057(7)
C17 0.0305(9) 0.0243(9) 0.0315(10) -0.0084(8) 0.0025(7) -0.0052(8)
C18 0.0216(8) 0.0209(8) 0.0237(8) -0.0030(6) 0.0038(6) 0.0020(6)
C19 0.0259(9) 0.0260(9) 0.0219(8) -0.0023(7) 0.0026(7) 0.0035(7)
C20 0.0430(12) 0.0405(12) 0.0255(9) -0.0015(8) 0.0099(9) 0.0131(9)
C21 0.0321(10) 0.0410(12) 0.0291(10) -0.0038(9) -0.0037(8) 0.0015(9)
C22 0.0308(9) 0.0214(8) 0.0230(8) 0.0010(7) 0.0013(7) 0.0064(7)
C23 0.0293(10) 0.0381(11) 0.0347(10) 0.0034(9) -0.0065(8) 0.0027(8)
C24 0.0487(13) 0.0387(12) 0.0256(9) 0.0054(9) 0.0084(9) 0.0106(10)
C25 0.0173(8) 0.0219(8) 0.0301(9) -0.0046(7) 0.0108(7) -0.0010(6)
C26 0.0194(8) 0.0221(8) 0.0284(9) -0.0045(7) 0.0097(7) 0.0006(6)
C27 0.0219(8) 0.0250(9) 0.0288(9) -0.0041(7) 0.0110(7) -0.0020(7)
C28 0.0267(9) 0.0194(8) 0.0256(8) -0.0017(7) 0.0095(7) -0.0020(7)
C29 0.0244(9) 0.0463(12) 0.0218(8) 0.0026(8) 0.0033(7) 0.0041(8)

loop_
_atom_type_symbol
_atom_type_description
_atom_type_scat_dispersion_real
_atom_type_scat_dispersion_imag
_atom_type_scat_source
C C 0.0033 0.0016 'International Tables Vol C Tables 4.2.6.8 and 6.1.1.4'
H H 0.0000 0.0000 'International Tables Vol C Tables 4.2.6.8 and 6.1.1.4'
N N 0.0061 0.0033 'International Tables Vol C Tables 4.2.6.8 and 6.1.1.4'
Si Si 0.0817 0.0704 'International Tables Vol C Tables 4.2.6.8 and 6.1.1.4'
Sn Sn -0.6537 1.4246 'International Tables Vol C Tables 4.2.6.8 and 6.1.1.4'
B B 0.0013 0.0007 'International Tables Vol C Tables 4.2.6.8 and 6.1.1.4'

loop_
_geom_angle_atom_site_label_1
_geom_angle_atom_site_label_2
_geom_angle_atom_site_label_3
_geom_angle
_geom_angle_site_symmetry_1
N1 Sn1 N1 106.13(8) 2_656
N1 Si1 C29 111.12(9) .
N1 Si1 C27 108.69(8) .
C29 Si1 C27 104.72(9) .
N1 Si1 C28 115.17(8) .
C29 Si1 C28 110.07(10) .
C27 Si1 C28 106.42(9) .
B1 N1 Si1 127.66(12) .
B1 N1 Sn1 116.68(11) .
Si1 N1 Sn1 114.95(7) .
C6 C1 C2 120.88(16) .
C6 C1 N3 119.67(15) .
C2 C1 N3 119.34(15) .
N1 B1 N2 126.18(15) .
N1 B1 N3 131.27(15) .
N2 B1 N3 102.45(13) .
C26 N2 C13 118.70(14) .
C26 N2 B1 109.27(14) .
C13 N2 B1 131.56(14) .
C3 C2 C1 118.59(16) .
C3 C2 C7 120.19(16) .
C1 C2 C7 121.04(15) .
C25 N3 C1 118.18(14) .
C25 N3 B1 108.64(14) .
C1 N3 B1 133.09(14) .
C4 C3 C2 120.58(17) .
C4 C3 H3 119.7 .
C2 C3 H3 119.7 .
C5 C4 C3 120.43(17) .
C5 C4 H4 119.8 .
C3 C4 H4 119.8 .
C4 C5 C6 120.84(17) .
C4 C5 H5 119.6 .
C6 C5 H5 119.6 .
C5 C6 C1 118.17(16) .
C5 C6 C10 119.47(16) .
C1 C6 C10 122.15(15) .
C2 C7 C9 113.36(15) .
C2 C7 C8 108.74(15) .
C9 C7 C8 110.22(16) .
C2 C7 H7 108.1 .
C9 C7 H7 108.1 .
C8 C7 H7 108.1 .
C7 C8 H8A 109.5 .
C7 C8 H8B 109.5 .
H8A C8 H8B 109.5 .
C7 C8 H8C 109.5 .
H8A C8 H8C 109.5 .
H8B C8 H8C 109.5 .
C7 C9 H9A 109.5 .
C7 C9 H9B 109.5 .
H9A C9 H9B 109.5 .
C7 C9 H9C 109.5 .
H9A C9 H9C 109.5 .
H9B C9 H9C 109.5 .
C6 C10 C11 113.98(16) .
C6 C10 C12 109.97(16) .
C11 C10 C12 108.24(16) .
C6 C10 H10 108.2 .
C11 C10 H10 108.2 .
C12 C10 H10 108.2 .
C10 C11 H11A 109.5 .
C10 C11 H11B 109.5 .
H11A C11 H11B 109.5 .
C10 C11 H11C 109.5 .
H11A C11 H11C 109.5 .
H11B C11 H11C 109.5 .
C10 C12 H12A 109.5 .
C10 C12 H12B 109.5 .
H12A C12 H12B 109.5 .
C10 C12 H12C 109.5 .
H12A C12 H12C 109.5 .
H12B C12 H12C 109.5 .
C18 C13 C14 121.42(16) .
C18 C13 N2 119.47(15) .
C14 C13 N2 119.06(15) .
C15 C14 C13 117.82(17) .
C15 C14 C22 121.22(17) .
C13 C14 C22 120.96(16) .
C16 C15 C14 121.40(18) .
C16 C15 H15 119.3 .
C14 C15 H15 119.3 .
C17 C16 C15 120.11(18) .
C17 C16 H16 119.9 .
C15 C16 H16 119.9 .
C16 C17 C18 121.17(18) .
C16 C17 H17 119.4 .
C18 C17 H17 119.4 .
C17 C18 C13 118.04(17) .
C17 C18 C19 119.55(17) .
C13 C18 C19 122.40(16) .
C18 C19 C20 111.84(16) .
C18 C19 C21 111.71(17) .
C20 C19 C21 109.53(17) .
C18 C19 H19 107.9 .
C20 C19 H19 107.9 .
C21 C19 H19 107.9 .
C19 C20 H20A 109.5 .
C19 C20 H20B 109.5 .
H20A C20 H20B 109.5 .
C19 C20 H20C 109.5 .
H20A C20 H20C 109.5 .
H20B C20 H20C 109.5 .
C19 C21 H21A 109.5 .
C19 C21 H21B 109.5 .
H21A C21 H21B 109.5 .
C19 C21 H21C 109.5 .
H21A C21 H21C 109.5 .
H21B C21 H21C 109.5 .
C14 C22 C24 113.41(17) .
C14 C22 C23 110.94(16) .
C24 C22 C23 108.66(17) .
C14 C22 H22 107.9 .
C24 C22 H22 107.9 .
C23 C22 H22 107.9 .
C22 C23 H23A 109.5 .
C22 C23 H23B 109.5 .
H23A C23 H23B 109.5 .
C22 C23 H23C 109.5 .
H23A C23 H23C 109.5 .
H23B C23 H23C 109.5 .
C22 C24 H24A 109.5 .
C22 C24 H24B 109.5 .
H24A C24 H24B 109.5 .
C22 C24 H24C 109.5 .
H24A C24 H24C 109.5 .
H24B C24 H24C 109.5 .
C26 C25 N3 110.08(15) .
C26 C25 H25 131.3(15) .
N3 C25 H25 118.5(15) .
C25 C26 N2 109.46(15) .
C25 C26 H26 127.8(14) .
N2 C26 H26 122.4(14) .
Si1 C27 H27A 109.5 .
Si1 C27 H27B 109.5 .
H27A C27 H27B 109.5 .
Si1 C27 H27C 109.5 .
H27A C27 H27C 109.5 .
H27B C27 H27C 109.5 .
Si1 C28 H28A 109.5 .
Si1 C28 H28B 109.5 .
H28A C28 H28B 109.5 .
Si1 C28 H28C 109.5 .
H28A C28 H28C 109.5 .
H28B C28 H28C 109.5 .
Si1 C29 H29A 109.5 .
Si1 C29 H29B 109.5 .
H29A C29 H29B 109.5 .
Si1 C29 H29C 109.5 .
H29A C29 H29C 109.5 .
H29B C29 H29C 109.5 .

loop_
_geom_bond_atom_site_label_1
_geom_bond_atom_site_label_2
_geom_bond_distance
_geom_bond_site_symmetry_2
Sn1 N1 2.1587(14) 2_656
Sn1 N1 2.1587(14) .
Si1 N1 1.7333(15) .
Si1 C29 1.866(2) .
Si1 C27 1.8710(19) .
Si1 C28 1.8720(18) .
N1 B1 1.445(2) .
C1 C6 1.407(2) .
C1 C2 1.410(2) .
C1 N3 1.435(2) .
B1 N2 1.465(2) .
B1 N3 1.470(2) .
N2 C26 1.404(2) .
N2 C13 1.426(2) .
C2 C3 1.399(2) .
C2 C7 1.523(2) .
N3 C25 1.406(2) .
C3 C4 1.384(3) .
C3 H3 0.9500 .
C4 C5 1.384(3) .
C4 H4 0.9500 .
C5 C6 1.403(2) .
C5 H5 0.9500 .
C6 C10 1.528(2) .
C7 C9 1.528(3) .
C7 C8 1.538(3) .
C7 H7 1.0000 .
C8 H8A 0.9800 .
C8 H8B 0.9800 .
C8 H8C 0.9800 .
C9 H9A 0.9800 .
C9 H9B 0.9800 .
C9 H9C 0.9800 .
C10 C11 1.534(3) .
C10 C12 1.539(3) .
C10 H10 1.0000 .
C11 H11A 0.9800 .
C11 H11B 0.9800 .
C11 H11C 0.9800 .
C12 H12A 0.9800 .
C12 H12B 0.9800 .
C12 H12C 0.9800 .
C13 C18 1.409(2) .
C13 C14 1.415(2) .
C14 C15 1.391(3) .
C14 C22 1.521(3) .
C15 C16 1.388(3) .
C15 H15 0.9500 .
C16 C17 1.378(3) .
C16 H16 0.9500 .
C17 C18 1.399(3) .
C17 H17 0.9500 .
C18 C19 1.520(3) .
C19 C20 1.534(3) .
C19 C21 1.537(3) .
C19 H19 1.0000 .
C20 H20A 0.9800 .
C20 H20B 0.9800 .
C20 H20C 0.9800 .
C21 H21A 0.9800 .
C21 H21B 0.9800 .
C21 H21C 0.9800 .
C22 C24 1.531(3) .
C22 C23 1.538(3) .
C22 H22 1.0000 .
C23 H23A 0.9800 .
C23 H23B 0.9800 .
C23 H23C 0.9800 .
C24 H24A 0.9800 .
C24 H24B 0.9800 .
C24 H24C 0.9800 .
C25 C26 1.337(3) .
C25 H25 0.95(3) .
C26 H26 0.96(2) .
C27 H27A 0.9800 .
C27 H27B 0.9800 .
C27 H27C 0.9800 .
C28 H28A 0.9800 .
C28 H28B 0.9800 .
C28 H28C 0.9800 .
C29 H29A 0.9800 .
C29 H29B 0.9800 .
C29 H29C 0.9800 .
